data_4318633
loop_
_publ_author_name
'Enrique Colacio'
'Raikko Kivek\"as'
'Francesc Lloret'
'Markku R. Sundberg'
'Jos\'e Su\'arez-Varela'
'Manuel Bardaj\'i'
'Antonio Laguna'

_publ_contact_author
;
     Prof. Enrique Colacio
     Departamento de Qu\'imica Inorg\'anica
     Facultad de Ciencias
     Universidad de Granada
     E-18071 Granada
     Spain
;
_publ_contact_author_email ecolacio@ugr.es
_publ_contact_author_fax '+34 958 248526'
_publ_contact_author_phone '+34 958 243236'
_publ_section_title
;
 Architecture Dependence on the Steric Constrains of the Ligand in
 Cyano-Bridged Copper(I) and Copper(II)-Copper(I) Mixed-Valence Polymer
 Compounds Containing Diamines: Crystal Structures and Spectroscopic and
 Magnetic Properties
;
_journal_name_full 'Inorganic Chemistry'
_journal_page_first 5141
_journal_page_last 5149
_journal_paper_doi 10.1021/ic025743v
_journal_volume 41
_journal_year 2002
_chemical_formula_moiety 'C6 H20 Cu1 N4, C4 Cu2 N4'
_chemical_formula_sum 'C10 H20 Cu3 N8'
_chemical_formula_weight 442.96
_chemical_name_systematic
; 
 ? 
;
_space_group_IT_number 14
_symmetry_cell_setting monoclinic
_symmetry_space_group_name_Hall '-P 2yn'
_symmetry_space_group_name_H-M 'P 1 21/n 1'
_atom_sites_solution_hydrogens geom
_atom_sites_solution_primary direct
_atom_sites_solution_secondary difmap
_audit_creation_method SHELXL-97
_cell_angle_alpha 90.00
_cell_angle_beta 103.83(3)
_cell_angle_gamma 90.00
_cell_formula_units_Z 4
_cell_length_a 13.506(3)
_cell_length_b 8.444(2)
_cell_length_c 13.580(3)
_cell_measurement_reflns_used 20
_cell_measurement_temperature 193(2)
_cell_measurement_theta_max 10.88
_cell_measurement_theta_min 5.72
_cell_volume 1503.8(6)
_computing_cell_refinement
;
MSC/AFC Diffractometer Control Software (Molecular Structure Corporation, 
1993a)
;
_computing_data_collection
;
MSC/AFC Diffractometer Control Software (Molecular Structure Corporation, 
1993a)
;
_computing_data_reduction
;
Texsan Process (Molecular Structure Corporation, 1993b)
;
_computing_molecular_graphics 'SHELXTL/PC (Sheldrick, 1990)'
_computing_publication_material 'SHELXL-97 (Sheldrick, 1997)'
_computing_structure_refinement 'SHELXL-97 (Sheldrick, 1997)'
_computing_structure_solution 'SHELXS-97 (Sheldrick, 1990)'
_diffrn_ambient_temperature 193(2)
_diffrn_measured_fraction_theta_full 1.00
_diffrn_measured_fraction_theta_max 1.00
_diffrn_measurement_device_type 'Rigaku AFC7S'
_diffrn_measurement_method \w--2\q
_diffrn_radiation_monochromator graphite
_diffrn_radiation_source 'fine-focus sealed tube'
_diffrn_radiation_type MoK\a
_diffrn_radiation_wavelength 0.71073
_diffrn_reflns_av_R_equivalents 0.0434
_diffrn_reflns_av_sigmaI/netI 0.1108
_diffrn_reflns_limit_h_max 16
_diffrn_reflns_limit_h_min 0
_diffrn_reflns_limit_k_max 10
_diffrn_reflns_limit_k_min 0
_diffrn_reflns_limit_l_max 15
_diffrn_reflns_limit_l_min -16
_diffrn_reflns_number 2837
_diffrn_reflns_theta_full 25.25
_diffrn_reflns_theta_max 25.25
_diffrn_reflns_theta_min 2.86
_diffrn_standards_decay_% <1
_diffrn_standards_interval_count 150
_diffrn_standards_number 3
_exptl_absorpt_coefficient_mu 4.209
_exptl_absorpt_correction_T_max 0.7148
_exptl_absorpt_correction_T_min 0.4108
_exptl_absorpt_correction_type psi-scan
_exptl_absorpt_process_details 'North, Phillips & Mathews 1968'
_exptl_crystal_colour brown-blue
_exptl_crystal_density_diffrn 1.956
_exptl_crystal_density_meas ?
_exptl_crystal_density_method 'not measured'
_exptl_crystal_description prism
_exptl_crystal_F_000 892
_exptl_crystal_size_max 0.25
_exptl_crystal_size_mid 0.10
_exptl_crystal_size_min 0.08
_refine_diff_density_max 0.765
_refine_diff_density_min -0.622
_refine_diff_density_rms 0.166
_refine_ls_extinction_method none
_refine_ls_goodness_of_fit_ref 1.024
_refine_ls_hydrogen_treatment constr
_refine_ls_matrix_type full
_refine_ls_number_parameters 191
_refine_ls_number_reflns 2717
_refine_ls_number_restraints 10
_refine_ls_restrained_S_all 1.046
_refine_ls_R_factor_all 0.1289
_refine_ls_R_factor_gt 0.0652
_refine_ls_shift/su_max 0.000
_refine_ls_shift/su_mean 0.000
_refine_ls_structure_factor_coef Fsqd
_refine_ls_weighting_details
;
w=1/[\s^2^(Fo^2^)+(0.0556P)^2^+0.0000P] where P=(Fo^2^+2Fc^2^)/3
;
_refine_ls_weighting_scheme calc
_refine_ls_wR_factor_gt 0.1269
_refine_ls_wR_factor_ref 0.1450
_reflns_number_gt 1636
_reflns_number_total 2717
_reflns_threshold_expression >2sigma(I)
_cod_data_source_file ic025743v_s1_2.cif
_cod_data_source_block compound_1
_cod_depositor_comments
;
The following automatic conversions were performed:

'_exptl_crystal_density_meas' value 'not measured' was changed to '?'
- the value is perceived as not measured.

Automatic conversion script
Id: cif_fix_values 3008 2015-01-20 13:52:24Z robertas 
;
_cod_database_code 4318633

loop_
_symmetry_equiv_pos_as_xyz
'x, y, z'
'-x+1/2, y+1/2, -z+1/2'
'-x, -y, -z'
'x-1/2, -y-1/2, z-1/2'

loop_
_atom_site_label
_atom_site_type_symbol
_atom_site_fract_x
_atom_site_fract_y
_atom_site_fract_z
_atom_site_U_iso_or_equiv
_atom_site_adp_type
_atom_site_occupancy
_atom_site_calc_flag
_atom_site_refinement_flags
_atom_site_disorder_assembly
_atom_site_disorder_group
Cu1 Cu 1.21872(9) 0.36271(14) 0.84348(8) 0.0288(3) Uani 1 d . . .
Cu2 Cu 0.85075(9) 0.17059(14) 0.72959(9) 0.0270(3) Uani 1 d . . .
Cu3 Cu 1.0000 0.5000 1.0000 0.0267(4) Uani 1 d S . .
Cu4 Cu 1.0000 1.0000 0.5000 0.0252(4) Uani 1 d S . .
N1A N 1.0670(6) 0.2951(10) 0.8286(6) 0.0214(19) Uani 0.50 d P . .
C1B C 1.0670(6) 0.2951(10) 0.8286(6) 0.0214(19) Uani 0.50 d P . .
N1B N 0.9866(8) 0.2441(10) 0.7945(6) 0.034(2) Uani 0.50 d P . .
C1A C 0.9866(8) 0.2441(10) 0.7945(6) 0.034(2) Uani 0.50 d P . .
N2A N 1.2913(6) 0.3509(10) 0.9869(7) 0.031(2) Uani 0.50 d P . .
C2B C 1.2913(6) 0.3509(10) 0.9869(7) 0.031(2) Uani 0.50 d P . .
N2B N 1.3290(6) 0.3366(10) 1.0714(6) 0.0218(18) Uani 0.50 d P . .
C2A C 1.3290(6) 0.3366(10) 1.0714(6) 0.0218(18) Uani 0.50 d P . .
N3A N 1.2192(7) 0.5644(12) 0.7675(6) 0.034(2) Uani 0.50 d P . .
C3B C 1.2192(7) 0.5644(12) 0.7675(6) 0.034(2) Uani 0.50 d P . .
N3B N 1.2287(6) 0.6810(10) 0.7258(6) 0.0233(19) Uani 0.50 d P . .
C3A C 1.2287(6) 0.6810(10) 0.7258(6) 0.0233(19) Uani 0.50 d P . .
N4A N 0.7859(6) -0.0346(12) 0.7470(6) 0.030(2) Uani 0.50 d P . .
C4B C 0.7859(6) -0.0346(12) 0.7470(6) 0.030(2) Uani 0.50 d P . .
N4B N 0.7440(6) -0.1489(9) 0.7543(6) 0.0224(18) Uani 0.50 d P . .
C4A C 0.7440(6) -0.1489(9) 0.7543(6) 0.0224(18) Uani 0.50 d P . .
N5 N 1.1184(6) 0.6411(10) 1.0055(6) 0.032(2) Uani 1 d D . .
N6 N 0.9190(6) 0.6750(11) 0.9227(7) 0.045(2) Uani 1 d D . .
C7 C 1.1616(8) 0.9128(13) 0.9498(9) 0.050(3) Uani 1 d D . .
C5A C 1.0832(11) 0.8082(19) 0.9784(13) 0.026(5) Uiso 0.62(3) d PD A 1
C6A C 0.9949(12) 0.783(2) 0.8900(14) 0.030(5) Uiso 0.62(3) d PD A 1
C5B C 1.0869(17) 0.769(3) 0.925(2) 0.026(8) Uiso 0.38(3) d PD A 2
C6B C 0.9819(17) 0.819(3) 0.938(2) 0.026(8) Uiso 0.38(3) d PD A 2
H5A H 1.1551 0.6054 0.9609 0.031 Uiso 0.62 d P . .
H5B H 1.1605 0.6391 1.0697 0.031 Uiso 0.62 d P . .
H5AA H 1.0591 0.8570 1.0357 0.031 Uiso 0.62 d P . .
H6A H 0.8844 0.7293 0.9629 0.031 Uiso 0.62 d P . .
H6B H 0.8724 0.6363 0.8671 0.031 Uiso 0.62 d P . .
H6AA H 0.9624 0.8856 0.8664 0.031 Uiso 0.62 d P . .
H6AB H 1.0184 0.7338 0.8334 0.031 Uiso 0.62 d P . .
H7A H 1.1331 1.0188 0.9334 0.038 Uiso 0.62 d P . .
H7B H 1.2218 0.9194 1.0067 0.038 Uiso 0.62 d P . .
H7C H 1.1813 0.8681 0.8906 0.038 Uiso 0.62 d P . .
H5C H 1.1723 0.5838 0.9934 0.031 Uiso 0.38 d P . .
H5D H 1.1386 0.6865 1.0687 0.031 Uiso 0.38 d P . .
H6C H 0.8606 0.6911 0.9452 0.031 Uiso 0.38 d P . .
H6D H 0.9003 0.6500 0.8549 0.031 Uiso 0.38 d P . .
H7D H 1.2290 0.8809 0.9415 0.031 Uiso 0.38 d P . .
H7E H 1.1357 1.0005 0.9037 0.031 Uiso 0.38 d P . .
H7F H 1.1673 0.9466 1.0200 0.031 Uiso 0.38 d P . .
H5BA H 1.0827 0.7272 0.8552 0.031 Uiso 0.38 d P . .
H6BA H 0.9871 0.8636 1.0067 0.031 Uiso 0.38 d P . .
H6BB H 0.9515 0.9014 0.8873 0.031 Uiso 0.38 d P . .
N8 N 0.9933(6) 0.8575(9) 0.6163(5) 0.0290(19) Uani 1 d D . .
N9 N 0.9346(6) 0.8238(9) 0.4121(5) 0.0264(18) Uani 1 d D . .
C10 C 0.9284(8) 0.5886(12) 0.6484(8) 0.035(3) Uani 1 d . . .
C8A C 0.972(2) 0.695(3) 0.5772(15) 0.025(8) Uiso 0.44(4) d P B 1
C9A C 0.893(2) 0.712(3) 0.4756(18) 0.036(8) Uiso 0.44(4) d PD B 1
C8B C 0.9169(15) 0.7279(19) 0.5771(11) 0.019(6) Uiso 0.56(4) d PD B 2
C9B C 0.9410(16) 0.680(2) 0.4782(13) 0.027(6) Uiso 0.56(4) d PD B 2
H8A H 0.9426 0.8909 0.6461 0.032 Uiso 0.44 d P . .
H8B H 1.0543 0.8602 0.6643 0.032 Uiso 0.44 d P . .
H9A H 0.9816 0.7736 0.3838 0.032 Uiso 0.44 d P . .
H9B H 0.8829 0.8617 0.3606 0.032 Uiso 0.44 d P . .
H8AA H 1.0359 0.6464 0.5656 0.032 Uiso 0.44 d P . .
H9AA H 0.8805 0.6083 0.4414 0.032 Uiso 0.44 d P . .
H9AB H 0.8285 0.7531 0.4869 0.032 Uiso 0.44 d P . .
H10A H 0.9787 0.5775 0.7133 0.040 Uiso 0.44 d P . .
H10B H 0.8661 0.6365 0.6600 0.040 Uiso 0.44 d P . .
H10C H 0.9125 0.4839 0.6175 0.040 Uiso 0.44 d P . .
H8C H 0.9736 0.9143 0.6662 0.032 Uiso 0.56 d P . .
H8D H 1.0565 0.8142 0.6435 0.032 Uiso 0.56 d P . .
H8BA H 0.8461 0.7710 0.5643 0.032 Uiso 0.56 d P . .
H9C H 0.9678 0.8060 0.3614 0.032 Uiso 0.56 d P . .
H9D H 0.8676 0.8477 0.3828 0.032 Uiso 0.56 d P . .
H9BA H 1.0104 0.6340 0.4913 0.032 Uiso 0.56 d P . .
H9BB H 0.8918 0.5989 0.4439 0.032 Uiso 0.56 d P . .
H10D H 0.8774 0.5079 0.6199 0.040 Uiso 0.56 d P . .
H10E H 0.9969 0.5435 0.6576 0.040 Uiso 0.56 d P . .
H10F H 0.9183 0.6237 0.7141 0.040 Uiso 0.56 d P . .

loop_
_atom_site_aniso_label
_atom_site_aniso_U_11
_atom_site_aniso_U_22
_atom_site_aniso_U_33
_atom_site_aniso_U_23
_atom_site_aniso_U_13
_atom_site_aniso_U_12
Cu1 0.0324(7) 0.0282(7) 0.0242(6) -0.0010(5) 0.0040(5) -0.0041(6)
Cu2 0.0282(6) 0.0238(6) 0.0281(6) -0.0003(5) 0.0048(5) -0.0021(5)
Cu3 0.0220(8) 0.0289(9) 0.0286(9) 0.0097(8) 0.0047(7) 0.0012(8)
Cu4 0.0313(9) 0.0219(9) 0.0205(8) 0.0029(7) 0.0025(7) -0.0010(8)
N1A 0.020(4) 0.025(5) 0.018(4) 0.004(4) 0.001(4) -0.010(4)
C1B 0.020(4) 0.025(5) 0.018(4) 0.004(4) 0.001(4) -0.010(4)
N1B 0.055(6) 0.024(5) 0.020(5) 0.006(4) 0.005(5) 0.011(5)
C1A 0.055(6) 0.024(5) 0.020(5) 0.006(4) 0.005(5) 0.011(5)
N2A 0.027(5) 0.018(5) 0.052(6) -0.010(4) 0.014(5) -0.005(4)
C2B 0.027(5) 0.018(5) 0.052(6) -0.010(4) 0.014(5) -0.005(4)
N2B 0.016(4) 0.028(5) 0.018(4) -0.002(4) -0.002(3) 0.001(4)
C2A 0.016(4) 0.028(5) 0.018(4) -0.002(4) -0.002(3) 0.001(4)
N3A 0.035(5) 0.041(6) 0.025(5) -0.005(4) 0.004(4) 0.006(5)
C3B 0.035(5) 0.041(6) 0.025(5) -0.005(4) 0.004(4) 0.006(5)
N3B 0.030(5) 0.021(5) 0.017(4) 0.008(4) 0.002(4) -0.006(4)
C3A 0.030(5) 0.021(5) 0.017(4) 0.008(4) 0.002(4) -0.006(4)
N4A 0.022(4) 0.047(6) 0.019(4) 0.001(4) 0.004(4) 0.014(5)
C4B 0.022(4) 0.047(6) 0.019(4) 0.001(4) 0.004(4) 0.014(5)
N4B 0.029(4) 0.007(4) 0.031(4) 0.004(4) 0.005(4) -0.004(4)
C4A 0.029(4) 0.007(4) 0.031(4) 0.004(4) 0.005(4) -0.004(4)
N5 0.034(4) 0.033(5) 0.035(5) 0.006(4) 0.016(4) -0.001(4)
N6 0.034(5) 0.048(6) 0.055(6) 0.026(5) 0.013(4) -0.002(5)
C7 0.039(6) 0.035(7) 0.070(8) 0.020(6) 0.001(6) -0.004(5)
N8 0.040(5) 0.026(5) 0.020(4) -0.002(3) 0.006(4) -0.004(4)
N9 0.030(4) 0.021(4) 0.024(4) 0.002(3) -0.002(3) -0.004(4)
C10 0.040(6) 0.023(6) 0.044(6) 0.008(5) 0.015(5) 0.001(5)

loop_
_atom_type_symbol
_atom_type_description
_atom_type_scat_dispersion_real
_atom_type_scat_dispersion_imag
_atom_type_scat_source
C C 0.0033 0.0016 'International Tables Vol C Tables 4.2.6.8 and 6.1.1.4'
H H 0.0000 0.0000 'International Tables Vol C Tables 4.2.6.8 and 6.1.1.4'
N N 0.0061 0.0033 'International Tables Vol C Tables 4.2.6.8 and 6.1.1.4'
Cu Cu 0.3201 1.2651 'International Tables Vol C Tables 4.2.6.8 and 6.1.1.4'

loop_
_geom_angle_atom_site_label_1
_geom_angle_atom_site_label_2
_geom_angle_atom_site_label_3
_geom_angle
_geom_angle_site_symmetry_1
_geom_angle_site_symmetry_3
_geom_angle_publ_flag
N2A Cu1 N3A 119.6(4) . . ?
N2A Cu1 C3A 106.0(3) . 2_746 ?
N3A Cu1 C3A 111.3(3) . 2_746 ?
N2A Cu1 N3B 106.0(3) . 2_746 ?
N3A Cu1 N3B 111.3(3) . 2_746 ?
C3A Cu1 N3B 0.0(7) 2_746 2_746 ?
N2A Cu1 N1A 109.1(3) . . ?
N3A Cu1 N1A 108.0(3) . . ?
C3A Cu1 N1A 101.2(3) 2_746 . ?
N3B Cu1 N1A 101.2(3) 2_746 . ?
N1B Cu2 N4A 128.6(3) . . ?
N1B Cu2 C4A 105.2(3) . 2_656 ?
N4A Cu2 C4A 109.6(3) . 2_656 ?
N1B Cu2 N4B 105.2(3) . 2_656 ?
N4A Cu2 N4B 109.6(3) . 2_656 ?
C4A Cu2 N4B 0.0(7) 2_656 2_656 ?
N1B Cu2 N2B 111.2(3) . 4_565 ?
N4A Cu2 N2B 98.0(3) . 4_565 ?
C4A Cu2 N2B 101.2(3) 2_656 4_565 ?
N4B Cu2 N2B 101.2(3) 2_656 4_565 ?
N1B Cu2 C2A 111.2(3) . 4_565 ?
N4A Cu2 C2A 98.0(3) . 4_565 ?
C4A Cu2 C2A 101.2(3) 2_656 4_565 ?
N4B Cu2 C2A 101.2(3) 2_656 4_565 ?
N2B Cu2 C2A 0.0(6) 4_565 4_565 ?
N5 Cu3 N5 180.0 . 3_767 ?
N5 Cu3 N6 95.1(3) . 3_767 ?
N5 Cu3 N6 84.9(3) 3_767 3_767 ?
N5 Cu3 N6 84.9(3) . . ?
N5 Cu3 N6 95.1(3) 3_767 . ?
N6 Cu3 N6 180.000(3) 3_767 . ?
N9 Cu4 N9 180.0 3_776 . ?
N9 Cu4 N8 94.2(3) 3_776 . ?
N9 Cu4 N8 85.8(3) . . ?
N9 Cu4 N8 85.8(3) 3_776 3_776 ?
N9 Cu4 N8 94.2(3) . 3_776 ?
N8 Cu4 N8 180.000(1) . 3_776 ?
N1B N1A Cu1 161.0(8) . . ?
N1A N1B Cu2 175.7(8) . . ?
N2B N2A Cu1 175.4(8) . . ?
N2A N2B Cu2 161.6(8) . 4_666 ?
N3B N3A Cu1 174.1(8) . . ?
N3A N3B Cu1 165.4(8) . 2_756 ?
N4B N4A Cu2 176.4(8) . . ?
N4A N4B Cu2 170.2(8) . 2_646 ?
C5A N5 C5B 30.9(10) . . ?
C5A N5 Cu3 110.4(7) . . ?
C5B N5 Cu3 108.4(10) . . ?
C5A N5 H5A 109.5(10) . . ?
C5B N5 H5A 82.1(12) . . ?
Cu3 N5 H5A 109.6(6) . . ?
C5A N5 H5B 109.6(9) . . ?
C5B N5 H5B 134.0(12) . . ?
Cu3 N5 H5B 109.6(6) . . ?
H5A N5 H5B 108.1(8) . . ?
C5A N5 H5C 131.7(10) . . ?
C5B N5 H5C 110.0(12) . . ?
Cu3 N5 H5C 110.1(6) . . ?
H5A N5 H5C 30.4(3) . . ?
H5B N5 H5C 79.9(6) . . ?
C5A N5 H5D 81.0(9) . . ?
C5B N5 H5D 110.0(13) . . ?
Cu3 N5 H5D 110.1(6) . . ?
H5A N5 H5D 131.6(9) . . ?
H5B N5 H5D 31.2(3) . . ?
H5C N5 H5D 108.4(8) . . ?
C6B N6 C6A 30.2(10) . . ?
C6B N6 Cu3 108.4(10) . . ?
C6A N6 Cu3 106.0(7) . . ?
C6B N6 H6A 82.1(13) . . ?
C6A N6 H6A 110.5(11) . . ?
Cu3 N6 H6A 110.5(7) . . ?
C6B N6 H6B 131.9(13) . . ?
C6A N6 H6B 110.5(10) . . ?
Cu3 N6 H6B 110.6(7) . . ?
H6A N6 H6B 108.6(8) . . ?
C6B N6 H6C 110.0(14) . . ?
C6A N6 H6C 134.6(11) . . ?
Cu3 N6 H6C 110.0(6) . . ?
H6A N6 H6C 30.1(3) . . ?
H6B N6 H6C 81.6(7) . . ?
C6B N6 H6D 110.0(13) . . ?
C6A N6 H6D 83.5(9) . . ?
Cu3 N6 H6D 110.1(7) . . ?
H6A N6 H6D 130.7(9) . . ?
H6B N6 H6D 29.1(3) . . ?
H6C N6 H6D 108.4(8) . . ?
C5A C7 C5B 30.6(9) . . ?
C5A C7 H7A 109.5(11) . . ?
C5B C7 H7A 117.5(12) . . ?
C5A C7 H7B 109.5(11) . . ?
C5B C7 H7B 125.9(13) . . ?
H7A C7 H7B 109.5(11) . . ?
C5A C7 H7C 109.4(12) . . ?
C5B C7 H7C 79.2(13) . . ?
H7A C7 H7C 109.5(11) . . ?
H7B C7 H7C 109.4(11) . . ?
C5A C7 H7D 126.9(11) . . ?
C5B C7 H7D 109.3(14) . . ?
H7A C7 H7D 123.4(11) . . ?
H7B C7 H7D 59.3(6) . . ?
H7C C7 H7D 50.2(6) . . ?
C5A C7 H7E 116.4(11) . . ?
C5B C7 H7E 109.6(12) . . ?
H7A C7 H7E 26.1(3) . . ?
H7B C7 H7E 124.3(11) . . ?
H7C C7 H7E 83.8(9) . . ?
H7D C7 H7E 109.5(11) . . ?
C5A C7 H7F 79.4(10) . . ?
C5B C7 H7F 109.5(14) . . ?
H7A C7 H7F 83.7(10) . . ?
H7B C7 H7F 50.2(6) . . ?
H7C C7 H7F 159.4(12) . . ?
H7D C7 H7F 109.4(10) . . ?
H7E C7 H7F 109.6(12) . . ?
C6A C5A C7 110.7(13) . . ?
C6A C5A N5 102.0(13) . . ?
C7 C5A N5 114.4(12) . . ?
C6A C5A H5AA 109.9(14) . . ?
C7 C5A H5AA 109.8(14) . . ?
N5 C5A H5AA 109.7(13) . . ?
C6A C5A H6BA 71.4(10) . . ?
C7 C5A H6BA 125.8(12) . . ?
N5 C5A H6BA 117.9(11) . . ?
H5AA C5A H6BA 38.6(6) . . ?
C5A C6A N6 108.5(13) . . ?
C5A C6A H6AA 109.9(16) . . ?
N6 C6A H6AA 109.9(14) . . ?
C5A C6A H6AB 110.0(15) . . ?
N6 C6A H6AB 110.0(14) . . ?
H6AA C6A H6AB 108.4(16) . . ?
C5A C6A H5BA 75.6(10) . . ?
N6 C6A H5BA 124.3(12) . . ?
H6AA C6A H5BA 120.8(15) . . ?
H6AB C6A H5BA 34.5(6) . . ?
C5A C6A H6BB 101.7(15) . . ?
N6 C6A H6BB 98.9(12) . . ?
H6AA C6A H6BB 18.0(3) . . ?
H6AB C6A H6BB 126.3(16) . . ?
H5BA C6A H6BB 135.7(13) . . ?
N5 C5B C6B 102.8(19) . . ?
N5 C5B C7 109.9(15) . . ?
C6B C5B C7 109(2) . . ?
N5 C5B H6AB 119.9(17) . . ?
C6B C5B H6AB 74.1(15) . . ?
C7 C5B H6AB 128.1(17) . . ?
N5 C5B H5BA 112(2) . . ?
C6B C5B H5BA 111(2) . . ?
C7 C5B H5BA 112(2) . . ?
H6AB C5B H5BA 37.2(9) . . ?
N6 C6B C5B 106(2) . . ?
N6 C6B H5AA 123.4(18) . . ?
C5B C6B H5AA 72.3(15) . . ?
N6 C6B H6AA 106.8(19) . . ?
C5B C6B H6AA 94(2) . . ?
H5AA C6B H6AA 129.7(19) . . ?
N6 C6B H6BA 111(2) . . ?
C5B C6B H6BA 111(2) . . ?
H5AA C6B H6BA 38.4(9) . . ?
H6AA C6B H6BA 126(3) . . ?
N6 C6B H6BB 110.6(19) . . ?
C5B C6B H6BB 111(2) . . ?
H5AA C6B H6BB 123(2) . . ?
H6AA C6B H6BB 19.8(5) . . ?
H6BA C6B H6BB 108(3) . . ?
C8A N8 C8B 30.9(9) . . ?
C8A N8 Cu4 108.5(9) . . ?
C8B N8 Cu4 108.2(7) . . ?
C8A N8 H8A 110.0(13) . . ?
C8B N8 H8A 81.9(9) . . ?
Cu4 N8 H8A 110.0(6) . . ?
C8A N8 H8B 110.0(12) . . ?
C8B N8 H8B 133.4(10) . . ?
Cu4 N8 H8B 110.0(6) . . ?
H8A N8 H8B 108.4(7) . . ?
C8A N8 H8C 133.2(12) . . ?
C8B N8 H8C 110.0(10) . . ?
Cu4 N8 H8C 110.0(6) . . ?
H8A N8 H8C 30.5(3) . . ?
H8B N8 H8C 80.4(6) . . ?
C8A N8 H8D 81.7(12) . . ?
C8B N8 H8D 110.1(10) . . ?
Cu4 N8 H8D 110.0(6) . . ?
H8A N8 H8D 131.4(8) . . ?
H8B N8 H8D 30.6(3) . . ?
H8C N8 H8D 108.4(7) . . ?
C9A N9 C9B 26.9(10) . . ?
C9A N9 Cu4 107.7(11) . . ?
C9B N9 Cu4 107.1(7) . . ?
C9A N9 H9A 110.2(14) . . ?
C9B N9 H9A 86.0(10) . . ?
Cu4 N9 H9A 110.2(6) . . ?
C9A N9 H9B 110.1(14) . . ?
C9B N9 H9B 131.4(10) . . ?
Cu4 N9 H9B 110.2(6) . . ?
H9A N9 H9B 108.5(7) . . ?
C9A N9 H9C 130.9(13) . . ?
C9B N9 H9C 110.3(10) . . ?
Cu4 N9 H9C 110.3(6) . . ?
H9A N9 H9C 26.3(2) . . ?
H9B N9 H9C 84.6(6) . . ?
C9A N9 H9D 85.6(14) . . ?
C9B N9 H9D 110.3(11) . . ?
Cu4 N9 H9D 110.3(6) . . ?
H9A N9 H9D 128.8(8) . . ?
H9B N9 H9D 26.5(2) . . ?
H9C N9 H9D 108.6(7) . . ?
C8B C10 C8A 30.3(9) . . ?
C8B C10 H10A 126.5(11) . . ?
C8A C10 H10A 109.5(12) . . ?
C8B C10 H10B 79.6(10) . . ?
C8A C10 H10B 109.5(13) . . ?
H10A C10 H10B 109.5(10) . . ?
C8B C10 H10C 116.7(10) . . ?
C8A C10 H10C 109.5(12) . . ?
H10A C10 H10C 109.5(9) . . ?
H10B C10 H10C 109.5(10) . . ?
C8B C10 H10D 109.5(10) . . ?
C8A C10 H10D 119.7(12) . . ?
H10A C10 H10D 124.1(10) . . ?
H10B C10 H10D 78.5(7) . . ?
H10C C10 H10D 31.0(3) . . ?
C8B C10 H10E 109.5(11) . . ?
C8A C10 H10E 79.3(12) . . ?
H10A C10 H10E 54.4(5) . . ?
H10B C10 H10E 163.8(12) . . ?
H10C C10 H10E 78.9(7) . . ?
H10D C10 H10E 109.5(10) . . ?
C8B C10 H10F 109.5(10) . . ?
C8A C10 H10F 123.7(12) . . ?
H10A C10 H10F 55.1(6) . . ?
H10B C10 H10F 54.4(6) . . ?
H10C C10 H10F 126.8(10) . . ?
H10D C10 H10F 109.5(10) . . ?
H10E C10 H10F 109.5(9) . . ?
N8 C8A C9A 105.4(19) . . ?
N8 C8A C10 112.8(15) . . ?
C9A C8A C10 109.6(19) . . ?
N8 C8A H8AA 109.6(19) . . ?
C9A C8A H8AA 110(2) . . ?
C10 C8A H8AA 109.6(19) . . ?
N8 C8A H9BA 122.2(16) . . ?
C9A C8A H9BA 67.8(15) . . ?
C10 C8A H9BA 123.7(16) . . ?
H8AA C8A H9BA 41.9(9) . . ?
N9 C9A C8A 108(2) . . ?
N9 C9A H9AA 110(2) . . ?
C8A C9A H9AA 110(3) . . ?
N9 C9A H9AB 110(2) . . ?
C8A C9A H9AB 110(2) . . ?
H9AA C9A H9AB 109(3) . . ?
N9 C9A H8BA 121.9(18) . . ?
C8A C9A H8BA 70.3(14) . . ?
H9AA C9A H8BA 125(2) . . ?
H9AB C9A H8BA 39.8(10) . . ?
N9 C9A H9BB 109(2) . . ?
C8A C9A H9BB 103(2) . . ?
H9AA C9A H9BB 8.9(3) . . ?
H9AB C9A H9BB 117(3) . . ?
H8BA C9A H9BB 129(2) . . ?
C10 C8B C9B 110.5(14) . . ?
C10 C8B N8 112.5(11) . . ?
C9B C8B N8 103.5(14) . . ?
C10 C8B H9AB 124.9(12) . . ?
C9B C8B H9AB 67.2(10) . . ?
N8 C8B H9AB 121.7(11) . . ?
C10 C8B H8BA 110.1(14) . . ?
C9B C8B H8BA 110.1(15) . . ?
N8 C8B H8BA 110.1(13) . . ?
H9AB C8B H8BA 42.9(6) . . ?
N9 C9B C8B 108.7(15) . . ?
N9 C9B H8AA 121.6(12) . . ?
C8B C9B H8AA 71.5(11) . . ?
N9 C9B H9AA 104.8(14) . . ?
C8B C9B H9AA 105.8(18) . . ?
H8AA C9B H9AA 132.1(16) . . ?
N9 C9B H9BA 109.9(16) . . ?
C8B C9B H9BA 109.9(16) . . ?
H8AA C9B H9BA 38.5(7) . . ?
H9AA C9B H9BA 117.3(19) . . ?
N9 C9B H9BB 110.0(14) . . ?
C8B C9B H9BB 110.0(18) . . ?
H8AA C9B H9BB 125.0(16) . . ?
H9AA C9B H9BB 9.00(18) . . ?
H9BA C9B H9BB 108.3(19) . . ?

loop_
_geom_bond_atom_site_label_1
_geom_bond_atom_site_label_2
_geom_bond_distance
_geom_bond_site_symmetry_2
_geom_bond_publ_flag
Cu1 N2A 1.962(10) . ?
Cu1 N3A 1.992(10) . ?
Cu1 C3A 2.016(8) 2_746 ?
Cu1 N3B 2.016(8) 2_746 ?
Cu1 N1A 2.089(8) . ?
Cu2 N1B 1.938(10) . ?
Cu2 N4A 1.981(10) . ?
Cu2 C4A 2.036(8) 2_656 ?
Cu2 N4B 2.036(8) 2_656 ?
Cu2 N2B 2.099(8) 4_565 ?
Cu2 C2A 2.099(8) 4_565 ?
Cu3 N5 1.981(8) . ?
Cu3 N5 1.981(8) 3_767 ?
Cu3 N6 1.984(8) 3_767 ?
Cu3 N6 1.984(8) . ?
Cu4 N9 1.979(7) 3_776 ?
Cu4 N9 1.979(7) . ?
Cu4 N8 2.004(7) . ?
Cu4 N8 2.004(7) 3_776 ?
N1A N1B 1.158(11) . ?
N2A N2B 1.145(11) . ?
N2B Cu2 2.099(8) 4_666 ?
N3A N3B 1.158(12) . ?
N3B Cu1 2.016(8) 2_756 ?
N4A N4B 1.135(11) . ?
N4B Cu2 2.036(8) 2_646 ?
N5 C5A 1.507(18) . ?
N5 C5B 1.53(2) . ?
N5 H5A 0.920(8) . ?
N5 H5B 0.920(8) . ?
N5 H5C 0.920(8) . ?
N5 H5D 0.920(8) . ?
N6 C6B 1.47(2) . ?
N6 C6A 1.516(18) . ?
N6 H6A 0.921(10) . ?
N6 H6B 0.919(9) . ?
N6 H6C 0.921(9) . ?
N6 H6D 0.919(9) . ?
C7 C5A 1.500(18) . ?
C7 C5B 1.56(3) . ?
C7 H7A 0.979(11) . ?
C7 H7B 0.980(11) . ?
C7 H7C 0.980(13) . ?
C7 H7D 0.981(12) . ?
C7 H7E 0.979(11) . ?
C7 H7F 0.980(13) . ?
C5A C6A 1.49(2) . ?
C5A H5AA 1.001(19) . ?
C5A H6BA 1.513(17) . ?
C6A H6AA 0.991(16) . ?
C6A H6AB 0.99(2) . ?
C6A H5BA 1.455(19) . ?
C6A H6BB 1.157(17) . ?
C5B C6B 1.53(3) . ?
C5B H6AB 1.39(3) . ?
C5B H5BA 1.00(3) . ?
C6B H5AA 1.51(2) . ?
C6B H6AA 1.10(3) . ?
C6B H6BA 0.99(3) . ?
C6B H6BB 0.99(2) . ?
N8 C8A 1.48(2) . ?
N8 C8B 1.511(17) . ?
N8 H8A 0.920(8) . ?
N8 H8B 0.920(8) . ?
N8 H8C 0.920(8) . ?
N8 H8D 0.920(8) . ?
N9 C9A 1.47(2) . ?
N9 C9B 1.500(19) . ?
N9 H9A 0.920(8) . ?
N9 H9B 0.920(7) . ?
N9 H9C 0.920(8) . ?
N9 H9D 0.920(7) . ?
C10 C8B 1.508(18) . ?
C10 C8A 1.54(2) . ?
C10 H10A 0.980(10) . ?
C10 H10B 0.980(10) . ?
C10 H10C 0.980(10) . ?
C10 H10D 0.980(10) . ?
C10 H10E 0.980(10) . ?
C10 H10F 0.980(10) . ?
C8A C9A 1.53(4) . ?
C8A H8AA 1.00(3) . ?
C8A H9BA 1.48(2) . ?
C9A H9AA 0.99(3) . ?
C9A H9AB 0.99(3) . ?
C9A H8BA 1.57(3) . ?
C9A H9BB 1.05(3) . ?
C8B C9B 1.51(3) . ?
C8B H9AB 1.508(17) . ?
C8B H8BA 1.00(2) . ?
C9B H8AA 1.551(19) . ?
C9B H9AA 1.043(18) . ?
C9B H9BA 0.99(2) . ?
C9B H9BB 0.990(18) . ?

loop_
_geom_hbond_atom_site_label_D
_geom_hbond_atom_site_label_H
_geom_hbond_atom_site_label_A
_geom_hbond_distance_DH
_geom_hbond_distance_HA
_geom_hbond_distance_DA
_geom_hbond_angle_DHA
_geom_hbond_site_symmetry_A
N5 H5C N2A 0.920(8) 2.556(9) 3.436(12) 160.3(5) .
N5 H5B N4A 0.920(8) 2.738(8) 3.624(11) 162.0(6) 4_666
N5 H5B N4B 0.920(8) 2.492(8) 3.400(11) 168.8(5) 4_666
N6 H6C N2A 0.921(9) 2.468(9) 3.360(12) 163.1(6) 3_767
N6 H6C N2B 0.921(9) 2.527(8) 3.370(11) 152.4(6) 3_767
N8 H8D N3A 0.920(8) 3.217(9) 4.081(12) 157.3(5) .
N9 H9C N1A 0.920(8) 2.651(8) 3.415(11) 140.9(5) 3_766
N9 H9C N1B 0.920(8) 2.380(9) 3.281(12) 166.2(5) 3_766
N9 H9A N2B 0.920(8) 2.540(8) 3.149(11) 124.0(5) 2_756
N9 H9A N2B 0.920(8) 2.540(8) 3.149(11) 124.0(5) 2_756
N9 H9D N3A 0.920(7) 2.349(9) 3.237(11) 162.2(5) 4_575
N9 H9B N3B 0.920(7) 2.449(7) 3.282(10) 150.7(5) 4_575

loop_
_geom_torsion_atom_site_label_1
_geom_torsion_atom_site_label_2
_geom_torsion_atom_site_label_3
_geom_torsion_atom_site_label_4
_geom_torsion
_geom_torsion_site_symmetry_1
_geom_torsion_site_symmetry_2
_geom_torsion_site_symmetry_3
_geom_torsion_site_symmetry_4
_geom_torsion_publ_flag
N5 C5A C6A N6 57.2(17) . . . . ?
N5 C5B C6B N6 -58(2) . . . . ?
N8 C8A C9A N9 54(3) . . . . ?
N8 C8B C9B N9 -56.1(19) . . . . ?
